data_7124522
loop_
_publ_author_name
'Okuda, Jun'
'Schuhknecht, Danny'
'Spaniol, Thomas Paul'
'Laurent, Maron'
'Douair, Iskander'

_publ_section_title
;
 A Tetranuclear Calcium Hydride Cluster with a Highly Symmetric [Ca4H6]2+
 Core
;
_journal_name_full 'Chemical Communications'
_journal_paper_doi 10.1039/C9CC08540H
_journal_year 2019
_chemical_formula_moiety 'C32 H36 B,  C18 H45 Ca2 N6, 2(C4 H8 O)'
_chemical_formula_sum 'C58 H97 B Ca2 N6 O2'
_chemical_formula_weight 1001.38
_chemical_properties_physical Air-sensitive,Moisture-sensitive
_space_group_crystal_system tetragonal
_space_group_IT_number 114
_space_group_name_Hall 'P -4 2n'
_space_group_name_H-M_alt 'P -4 21 c'
_atom_sites_solution_hydrogens mixed
_audit_creation_date 2019-10-28
_audit_creation_method
;
Olex2 1.2
(compiled 2018.05.29 svn.r3508 for OlexSys, GUI svn.r5506)
;
_audit_update_record
;
2019-10-28 deposited with the CCDC.	2019-11-19 downloaded from the CCDC.
;
_cell_angle_alpha 90
_cell_angle_beta 90
_cell_angle_gamma 90
_cell_formula_units_Z 4
_cell_length_a 18.88272(18)
_cell_length_b 18.88272(18)
_cell_length_c 16.61907(16)
_cell_measurement_reflns_used 108320
_cell_measurement_temperature 100
_cell_measurement_theta_max 72.57
_cell_measurement_theta_min 3.31
_cell_volume 5925.65(10)
_computing_cell_refinement
;
X-Area Recipe 1.33.0.0 (STOE, 2015)
;
_computing_data_collection
;
X-Area Pilatus3_SV 1.31.131.0 (STOE, 2017)
;
_computing_data_reduction
;
X-Area Integrate 1.71.0.0 (STOE, 2016)
X-Area LANA 1.71.4.0 (STOE, 2017)
;
_computing_molecular_graphics 'Olex2 (Dolomanov et al., 2009)'
_computing_publication_material 'Olex2 (Dolomanov et al., 2009)'
_computing_structure_refinement 'ShelXL (Sheldrick, 2015)'
_computing_structure_solution 'SHELXT 2014/4 (Sheldrick, 2014)'
_diffrn_ambient_temperature 100
_diffrn_detector 'Hybrid Pixel Counting Detector'
_diffrn_detector_area_resol_mean 5.81
_diffrn_detector_type 'Dectris Pilatus 200K'
_diffrn_measured_fraction_theta_full 0.999
_diffrn_measured_fraction_theta_max 0.997
_diffrn_measurement_details
;
 6573 frames, detector distance = 65 mm
;
_diffrn_measurement_device '4-circle diffractometer'
_diffrn_measurement_device_type 'STOE STADIVARI'
_diffrn_measurement_method 'rotation method, \w scans'
_diffrn_radiation_collimation '0.5 mm diameter'
_diffrn_radiation_monochromator 'Graded multilayer mirror'
_diffrn_radiation_polarisn_norm 270
_diffrn_radiation_probe x-ray
_diffrn_radiation_type CuK\a
_diffrn_radiation_wavelength 1.54178
_diffrn_reflns_av_R_equivalents 0.0582
_diffrn_reflns_av_unetI/netI 0.0219
_diffrn_reflns_Laue_measured_fraction_full 0.999
_diffrn_reflns_Laue_measured_fraction_max 0.997
_diffrn_reflns_limit_h_max 22
_diffrn_reflns_limit_h_min -17
_diffrn_reflns_limit_k_max 23
_diffrn_reflns_limit_k_min -22
_diffrn_reflns_limit_l_max 20
_diffrn_reflns_limit_l_min -19
_diffrn_reflns_number 61098
_diffrn_reflns_point_group_measured_fraction_full 0.998
_diffrn_reflns_point_group_measured_fraction_max 0.993
_diffrn_reflns_theta_full 67.679
_diffrn_reflns_theta_max 71.993
_diffrn_reflns_theta_min 3.310
_diffrn_source 'sealed x-ray tube'
_diffrn_source_current 0.600
_diffrn_source_power 0.030
_diffrn_source_target Cu
_diffrn_source_type 'Xenocs Cu microfocus tube'
_diffrn_source_voltage 50
_exptl_absorpt_coefficient_mu 1.996
_exptl_absorpt_correction_T_max 0.5278
_exptl_absorpt_correction_T_min 0.3591
_exptl_absorpt_correction_type multi-scan
_exptl_absorpt_process_details
;
STOE X-Red32, absorption correction by Gaussian integration, analogous to
P. Coppens, "The Evaluation of Absorption and Extinction in Single-Crystal
Structure Analysis", published in: F. R. Ahmed (Editor), "Crystallographic
Computing", Munksgaard, Copenhagen (1970), 255 - 270.
Afterwards scaling of reflection intensities was performed within STOE LANA.
J. Koziskova, F. Hahn, J. Richter, J. Kozisek, "Comparison of different
absorption corrections on the model structure of tetrakis(\m~2~-acetato)-
diaqua-di-copper(II)", Acta Chimica Slovaca, vol. 9, no. 2, 2016, pp. 136 - 140.
Finally a spherical absorption correction was done within STOE LANA.
;
_exptl_crystal_colour colorless
_exptl_crystal_density_diffrn 1.122
_exptl_crystal_description block
_exptl_crystal_F_000 2192
_exptl_crystal_recrystallization_method 'from the reaction mixture in thf'
_exptl_crystal_size_max 0.23
_exptl_crystal_size_mid 0.18
_exptl_crystal_size_min 0.15
_refine_diff_density_max 0.623
_refine_diff_density_min -0.360
_refine_diff_density_rms 0.059
_refine_ls_abs_structure_details
;
 Flack x determined using 2412 quotients [(I+)-(I-)]/[(I+)+(I-)]
 (Parsons, Flack and Wagner, Acta Cryst. B69 (2013) 249-259).
;
_refine_ls_abs_structure_Flack 0.002(3)
_refine_ls_extinction_method none
_refine_ls_goodness_of_fit_ref 1.043
_refine_ls_hydrogen_treatment mixed
_refine_ls_matrix_type full
_refine_ls_number_parameters 322
_refine_ls_number_reflns 5788
_refine_ls_number_restraints 12
_refine_ls_restrained_S_all 1.049
_refine_ls_R_factor_all 0.0527
_refine_ls_R_factor_gt 0.0511
_refine_ls_shift/su_max 0.000
_refine_ls_shift/su_mean 0.000
_refine_ls_structure_factor_coef Fsqd
_refine_ls_weighting_details 'w=1/[\s^2^(Fo^2^)+(0.0877P)^2^+3.9246P] where P=(Fo^2^+2Fc^2^)/3'
_refine_ls_weighting_scheme calc
_refine_ls_wR_factor_gt 0.1394
_refine_ls_wR_factor_ref 0.1419
_reflns_Friedel_coverage 0.811
_reflns_Friedel_fraction_full 0.997
_reflns_Friedel_fraction_max 0.989
_reflns_number_gt 5590
_reflns_number_total 5788
_reflns_threshold_expression 'I > 2\s(I)'
_cod_data_source_file c9cc08540h2.cif
_cod_data_source_block 2
_cod_original_cell_volume 5925.65(13)
_cod_database_code 7124522
_shelx_shelxl_version_number 2018/3
_shelx_space_group_comment
;
The symmetry employed for this shelxl refinement is uniquely defined
by the following loop, which should always be used as a source of
symmetry information in preference to the above space-group names.
They are only intended as comments.
;
_shelx_estimated_absorpt_t_max 0.754
_shelx_estimated_absorpt_t_min 0.657
_olex2_refinement_description
;
1. Fixed Uiso
 At 1.2 times of:
  All C(H) groups, {H4A,H4B} of C4, {H5A,H5B} of C5, {H6A,H6B} of C6, {H26A,
  H26B} of C26A, {H28A,H28B} of C28A, {H27A,H27B} of C27A, {H29A,H29B} of C29A,
  {H27C,H27D} of C27B, {H26C,H26D} of C26B, {H28C,H28D} of C28B, {H29C,H29D} of
  C29B, {H2A,H2B} of C2, {H1A,H1B} of C1, {H3A,H3B} of C3
 At 1.5 times of:
  All C(H,H,H) groups, {H25A,H25B} of C25
2. Restrained distances
 O1A-C26A
 1.4 with sigma of 0.02
 O1A-C29A
 1.4 with sigma of 0.02
 C26A-C27A
 1.5 with sigma of 0.02
 C27A-C28A
 1.5 with sigma of 0.02
 C28A-C29A
 1.5 with sigma of 0.02
 O1A-C27A
 -2.2 with sigma of 0.02
 O1A-C28A
 -2.2 with sigma of 0.02
 C26A-C28A
 -2.2 with sigma of 0.02
 C26A-C29A
 -2.2 with sigma of 0.02
 C27A-C29A
 -2.2 with sigma of 0.02
 C28A-O1A
 -2.2 with sigma of 0.02
 O1B-C26B
 1.4 with sigma of 0.02
 O1B-C29B
 1.4 with sigma of 0.02
 C26B-C27B
 1.5 with sigma of 0.02
 C27B-C28B
 1.5 with sigma of 0.02
 C28B-C29B
 1.5 with sigma of 0.02
 O1B-C27B
 -2.2 with sigma of 0.02
 O1B-C28B
 -2.2 with sigma of 0.02
 C26B-C28B
 -2.2 with sigma of 0.02
 C26B-C29B
 -2.2 with sigma of 0.02
 C27B-C29B
 -2.2 with sigma of 0.02
 C28B-O1B
 -2.2 with sigma of 0.02
3. Others
 Sof(O1B)=Sof(C26B)=Sof(H26C)=Sof(H26D)=Sof(C27B)=Sof(H27C)=Sof(H27D)=
 Sof(C28B)=Sof(H28C)=Sof(H28D)=Sof(C29B)=Sof(H29C)=Sof(H29D)=1-FVAR(1)
 Sof(O1A)=Sof(C26A)=Sof(H26A)=Sof(H26B)=Sof(C27A)=Sof(H27A)=Sof(H27B)=
 Sof(C28A)=Sof(H28A)=Sof(H28B)=Sof(C29A)=Sof(H29A)=Sof(H29B)=FVAR(1)
4.a Secondary CH2 refined with riding coordinates:
 C1(H1A,H1B), C2(H2A,H2B), C3(H3A,H3B), C4(H4A,H4B), C5(H5A,H5B), C6(H6A,H6B),
 C26A(H26A,H26B), C27A(H27A,H27B), C28A(H28A,H28B), C29A(H29A,H29B), C26B(H26C,
 H26D), C27B(H27C,H27D), C28B(H28C,H28D), C29B(H29C,H29D)
4.b Aromatic/amide H refined with riding coordinates:
 C11(H11), C13(H13), C15(H15), C19(H19), C21(H21), C23(H23)
4.c Idealised Me refined as rotating group:
 C7(H7A,H7B,H7C), C8(H8A,H8B,H8C), C9(H9A,H9B,H9C), C16(H16A,H16B,H16C),
 C17(H17A,H17B,H17C), C24(H24A,H24B,H24C), C25(H25A,H25B,H25C)
;
_olex2_submission_special_instructions 'No special instructions were received'

loop_
_space_group_symop_operation_xyz
'x, y, z'
'-x, -y, z'
'y, -x, -z'
'-y, x, -z'
'-x+1/2, y+1/2, -z+1/2'
'x+1/2, -y+1/2, -z+1/2'
'-y+1/2, -x+1/2, z+1/2'
'y+1/2, x+1/2, z+1/2'

loop_
_atom_site_label
_atom_site_type_symbol
_atom_site_fract_x
_atom_site_fract_y
_atom_site_fract_z
_atom_site_U_iso_or_equiv
_atom_site_adp_type
_atom_site_occupancy
_atom_site_site_symmetry_order
_atom_site_calc_flag
_atom_site_refinement_flags_posn
_atom_site_refinement_flags_adp
_atom_site_refinement_flags_occupancy
_atom_site_disorder_assembly
_atom_site_disorder_group
Ca1 Ca 0.40567(3) 0.54447(3) 0.58554(4) 0.02488(19) Uani 1 1 d . . . . .
H1 H 0.500000 0.500000 0.655(5) 0.07(2) Uiso 1 2 d S T P . .
H2 H 0.464(3) 0.616(3) 0.510(3) 0.052(14) Uiso 1 1 d . . . . .
N1 N 0.38801(17) 0.63655(18) 0.69521(19) 0.0342(7) Uani 1 1 d . . . . .
N2 N 0.29011(17) 0.60878(17) 0.56364(19) 0.0326(7) Uani 1 1 d . . . . .
N3 N 0.31469(17) 0.50023(17) 0.68524(18) 0.0306(6) Uani 1 1 d . . . . .
C1 C 0.3489(3) 0.6945(2) 0.6501(4) 0.0514(12) Uani 1 1 d . . . . .
H1A H 0.338349 0.733445 0.688074 0.062 Uiso 1 1 calc R . . . .
H1B H 0.380696 0.713660 0.607977 0.062 Uiso 1 1 calc R . . . .
C2 C 0.2821(3) 0.6719(2) 0.6117(3) 0.0511(12) Uani 1 1 d . . . . .
H2A H 0.246308 0.663054 0.654005 0.061 Uiso 1 1 calc R . . . .
H2B H 0.264396 0.710703 0.577114 0.061 Uiso 1 1 calc R . . . .
C3 C 0.2365(2) 0.5525(3) 0.5799(4) 0.0542(12) Uani 1 1 d . . . . .
H3A H 0.188588 0.572802 0.573041 0.065 Uiso 1 1 calc R . . . .
H3B H 0.242254 0.514251 0.539705 0.065 Uiso 1 1 calc R . . . .
C4 C 0.2420(2) 0.5218(3) 0.6608(3) 0.0493(11) Uani 1 1 d . . . . .
H4A H 0.210721 0.479785 0.663577 0.059 Uiso 1 1 calc R . . . .
H4B H 0.224063 0.556842 0.700166 0.059 Uiso 1 1 calc R . . . .
C5 C 0.3368(3) 0.5317(2) 0.7622(2) 0.0505(12) Uani 1 1 d . . . . .
H5A H 0.381895 0.509241 0.778749 0.061 Uiso 1 1 calc R . . . .
H5B H 0.300897 0.519693 0.803325 0.061 Uiso 1 1 calc R . . . .
C6 C 0.3470(3) 0.6094(3) 0.7627(3) 0.0587(14) Uani 1 1 d . . . . .
H6A H 0.299904 0.632465 0.762472 0.070 Uiso 1 1 calc R . . . .
H6B H 0.371058 0.622904 0.813349 0.070 Uiso 1 1 calc R . . . .
C7 C 0.4584(2) 0.6632(2) 0.7168(3) 0.0409(9) Uani 1 1 d . . . . .
H7A H 0.485832 0.625204 0.742131 0.061 Uiso 1 1 calc GR . . . .
H7B H 0.453498 0.702777 0.754567 0.061 Uiso 1 1 calc GR . . . .
H7C H 0.482872 0.679446 0.668218 0.061 Uiso 1 1 calc GR . . . .
C8 C 0.2852(2) 0.6253(3) 0.4773(3) 0.0441(10) Uani 1 1 d . . . . .
H8A H 0.318655 0.663249 0.464062 0.066 Uiso 1 1 calc GR . . . .
H8B H 0.236968 0.640668 0.464445 0.066 Uiso 1 1 calc GR . . . .
H8C H 0.296822 0.582945 0.445834 0.066 Uiso 1 1 calc GR . . . .
C9 C 0.3215(3) 0.4231(2) 0.6898(3) 0.0472(11) Uani 1 1 d . . . . .
H9A H 0.309483 0.402217 0.637589 0.071 Uiso 1 1 calc GR . . . .
H9B H 0.289337 0.404725 0.731081 0.071 Uiso 1 1 calc GR . . . .
H9C H 0.370407 0.410675 0.703837 0.071 Uiso 1 1 calc GR . . . .
B1 B 0.000000 0.500000 0.6651(4) 0.0277(11) Uani 1 2 d S T P . .
C10 C 0.05172(18) 0.5492(2) 0.7223(2) 0.0293(7) Uani 1 1 d . . . . .
C11 C 0.08386(19) 0.5203(2) 0.7907(2) 0.0345(8) Uani 1 1 d . . . . .
H11 H 0.072526 0.472865 0.804680 0.041 Uiso 1 1 calc R . . . .
C12 C 0.1319(2) 0.5571(2) 0.8401(2) 0.0384(9) Uani 1 1 d . . . . .
C13 C 0.1471(2) 0.6265(2) 0.8205(3) 0.0400(10) Uani 1 1 d . . . . .
H13 H 0.178978 0.652587 0.853346 0.048 Uiso 1 1 calc R . . . .
C14 C 0.1170(2) 0.6587(2) 0.7543(3) 0.0395(10) Uani 1 1 d . . . . .
C15 C 0.07069(19) 0.6194(2) 0.7049(3) 0.0332(8) Uani 1 1 d . . . . .
H15 H 0.051647 0.641291 0.658217 0.040 Uiso 1 1 calc R . . . .
C16 C 0.1651(2) 0.5227(3) 0.9133(3) 0.0511(12) Uani 1 1 d . . . . .
H16A H 0.180915 0.559432 0.950840 0.077 Uiso 1 1 calc GR . . . .
H16B H 0.205702 0.493958 0.896569 0.077 Uiso 1 1 calc GR . . . .
H16C H 0.130002 0.492374 0.939831 0.077 Uiso 1 1 calc GR . . . .
C17 C 0.1318(2) 0.7356(2) 0.7352(4) 0.0502(12) Uani 1 1 d . . . . .
H17A H 0.132503 0.742199 0.676702 0.075 Uiso 1 1 calc GR . . . .
H17B H 0.177869 0.749044 0.757667 0.075 Uiso 1 1 calc GR . . . .
H17C H 0.094700 0.765313 0.758788 0.075 Uiso 1 1 calc GR . . . .
C18 C -0.05537(17) 0.54683(18) 0.6099(2) 0.0272(7) Uani 1 1 d . . . . .
C19 C -0.07898(18) 0.52469(18) 0.5337(2) 0.0270(7) Uani 1 1 d . . . . .
H19 H -0.060130 0.482045 0.512264 0.032 Uiso 1 1 calc R . . . .
C20 C -0.12860(19) 0.56183(19) 0.4878(2) 0.0295(7) Uani 1 1 d . . . . .
C21 C -0.15669(19) 0.62397(19) 0.5195(2) 0.0314(8) Uani 1 1 d . . . . .
H21 H -0.189862 0.650472 0.488848 0.038 Uiso 1 1 calc R . . . .
C22 C -0.13702(18) 0.64772(19) 0.5951(2) 0.0319(8) Uani 1 1 d . . . . .
C23 C -0.08704(19) 0.60921(19) 0.6393(2) 0.0299(7) Uani 1 1 d . . . . .
H23 H -0.073983 0.625800 0.691193 0.036 Uiso 1 1 calc R . . . .
C24 C -0.1511(2) 0.5356(2) 0.4066(2) 0.0358(8) Uani 1 1 d . . . . .
H24A H -0.116328 0.501275 0.386626 0.054 Uiso 1 1 calc GR . . . .
H24B H -0.154137 0.575549 0.369151 0.054 Uiso 1 1 calc GR . . . .
H24C H -0.197544 0.512707 0.410890 0.054 Uiso 1 1 calc GR . . . .
C25 C -0.1696(3) 0.7147(2) 0.6297(3) 0.0481(11) Uani 1 1 d . . . . .
H25A H -0.185103 0.705707 0.685062 0.072 Uiso 1 1 calc GR . . . .
H25B H -0.210418 0.728716 0.596959 0.072 Uiso 1 1 calc GR . . . .
H25C H -0.134339 0.752727 0.629459 0.075(19) Uiso 1 1 calc GR . . . .
O1A O 0.3710(11) 0.4261(11) 0.9233(15) 0.176(8) Uiso 0.505(13) 1 d D . . A 1
C26A C 0.3292(9) 0.3696(8) 0.9412(10) 0.092(5) Uiso 0.505(13) 1 d D . . A 1
H26A H 0.307529 0.350859 0.891350 0.111 Uiso 0.505(13) 1 calc R . . A 1
H26B H 0.290678 0.384583 0.977815 0.111 Uiso 0.505(13) 1 calc R . . A 1
C27A C 0.3738(8) 0.3112(9) 0.9818(10) 0.087(5) Uiso 0.505(13) 1 d D . . A 1
H27A H 0.366850 0.310482 1.040876 0.105 Uiso 0.505(13) 1 calc R . . A 1
H27B H 0.363166 0.263788 0.959400 0.105 Uiso 0.505(13) 1 calc R . . A 1
C28A C 0.4403(12) 0.3336(12) 0.9614(15) 0.112(6) Uiso 0.505(13) 1 d D . . A 1
H28A H 0.464556 0.295505 0.931127 0.135 Uiso 0.505(13) 1 calc R . . A 1
H28B H 0.467734 0.342618 1.011073 0.135 Uiso 0.505(13) 1 calc R . . A 1
C29A C 0.4393(11) 0.4013(10) 0.9099(14) 0.102(5) Uiso 0.505(13) 1 d D . . A 1
H29A H 0.475319 0.435767 0.928440 0.123 Uiso 0.505(13) 1 calc R . . A 1
H29B H 0.447363 0.390563 0.852320 0.123 Uiso 0.505(13) 1 calc R . . A 1
O1B O 0.5154(10) 0.3746(11) 0.9184(13) 0.171(8) Uiso 0.495(13) 1 d D . . A 2
C26B C 0.4679(18) 0.4321(17) 0.932(3) 0.31(3) Uiso 0.495(13) 1 d D . . A 2
H26C H 0.476311 0.472367 0.895400 0.371 Uiso 0.495(13) 1 calc R . . A 2
H26D H 0.468692 0.448552 0.988831 0.371 Uiso 0.495(13) 1 calc R . . A 2
C27B C 0.4006(14) 0.3909(18) 0.912(2) 0.163(12) Uiso 0.495(13) 1 d D . . A 2
H27C H 0.402650 0.366886 0.858777 0.196 Uiso 0.495(13) 1 calc R . . A 2
H27D H 0.356830 0.419518 0.916490 0.196 Uiso 0.495(13) 1 calc R . . A 2
C28B C 0.413(2) 0.341(2) 0.983(3) 0.25(3) Uiso 0.495(13) 1 d D . . A 2
H28C H 0.374679 0.305466 0.990661 0.301 Uiso 0.495(13) 1 calc R . . A 2
H28D H 0.422864 0.365807 1.034460 0.301 Uiso 0.495(13) 1 calc R . . A 2
C29B C 0.4809(14) 0.3097(12) 0.9420(15) 0.127(8) Uiso 0.495(13) 1 d D . . A 2
H29C H 0.510066 0.282079 0.980209 0.153 Uiso 0.495(13) 1 calc R . . A 2
H29D H 0.468883 0.279939 0.894922 0.153 Uiso 0.495(13) 1 calc R . . A 2

loop_
_atom_site_aniso_label
_atom_site_aniso_U_11
_atom_site_aniso_U_22
_atom_site_aniso_U_33
_atom_site_aniso_U_23
_atom_site_aniso_U_13
_atom_site_aniso_U_12
Ca1 0.0221(3) 0.0266(3) 0.0260(3) -0.0029(3) 0.0034(3) 0.0003(2)
N1 0.0309(16) 0.0365(17) 0.0353(16) -0.0107(14) 0.0081(13) -0.0088(13)
N2 0.0253(14) 0.0360(17) 0.0366(17) 0.0008(13) 0.0024(12) 0.0024(12)
N3 0.0327(16) 0.0260(14) 0.0331(15) -0.0027(13) 0.0084(13) -0.0020(12)
C1 0.045(2) 0.034(2) 0.076(3) -0.012(2) 0.002(2) 0.0039(19)
C2 0.071(3) 0.035(2) 0.047(2) -0.0058(19) -0.003(2) 0.012(2)
C3 0.0249(18) 0.064(3) 0.074(3) 0.003(3) 0.000(2) -0.0082(19)
C4 0.030(2) 0.046(2) 0.072(3) 0.011(2) 0.008(2) -0.0115(18)
C5 0.089(4) 0.037(2) 0.0256(19) 0.0004(16) 0.006(2) -0.013(2)
C6 0.082(4) 0.061(3) 0.033(2) -0.015(2) 0.016(2) -0.027(3)
C7 0.038(2) 0.041(2) 0.044(2) -0.0074(17) -0.0025(18) -0.0069(18)
C8 0.036(2) 0.056(3) 0.040(2) 0.0010(19) -0.0089(17) 0.0054(19)
C9 0.060(3) 0.027(2) 0.055(3) -0.0003(18) 0.020(2) -0.0025(18)
B1 0.023(3) 0.025(3) 0.035(3) 0.000 0.000 -0.0028(19)
C10 0.0222(15) 0.0297(17) 0.0358(17) -0.0056(14) 0.0059(13) -0.0050(13)
C11 0.0206(17) 0.042(2) 0.040(2) -0.0043(16) 0.0020(15) -0.0060(15)
C12 0.0250(17) 0.054(2) 0.0362(19) -0.0104(17) 0.0059(15) -0.0075(17)
C13 0.0248(18) 0.052(2) 0.043(2) -0.0197(19) 0.0084(16) -0.0062(17)
C14 0.0237(17) 0.0330(19) 0.062(3) -0.0165(18) 0.0173(17) -0.0057(15)
C15 0.0237(16) 0.0278(18) 0.048(2) -0.0044(16) 0.0053(15) -0.0012(14)
C16 0.032(2) 0.086(4) 0.035(2) -0.003(2) -0.0025(18) -0.013(2)
C17 0.034(2) 0.029(2) 0.088(4) -0.016(2) 0.010(2) -0.0056(17)
C18 0.0212(15) 0.0225(15) 0.0377(17) 0.0007(14) 0.0027(13) -0.0037(13)
C19 0.0211(16) 0.0207(15) 0.0393(19) -0.0026(13) 0.0057(14) -0.0013(12)
C20 0.0241(16) 0.0260(17) 0.0383(19) -0.0019(14) 0.0018(14) -0.0019(13)
C21 0.0269(17) 0.0264(17) 0.0409(19) 0.0022(15) -0.0013(15) 0.0039(14)
C22 0.0248(16) 0.0275(17) 0.044(2) -0.0048(16) 0.0004(15) 0.0027(13)
C23 0.0251(16) 0.0294(17) 0.0353(17) -0.0027(14) 0.0036(14) -0.0008(14)
C24 0.0304(17) 0.0358(19) 0.041(2) -0.0025(17) -0.0030(16) 0.0028(15)
C25 0.047(2) 0.037(2) 0.060(3) -0.019(2) -0.008(2) 0.0149(19)

loop_
_atom_type_symbol
_atom_type_description
_atom_type_scat_dispersion_real
_atom_type_scat_dispersion_imag
_atom_type_scat_source
C C 0.0181 0.0091 'International Tables Vol C Tables 4.2.6.8 and 6.1.1.4'
H H 0.0000 0.0000 'International Tables Vol C Tables 4.2.6.8 and 6.1.1.4'
B B 0.0090 0.0039 'International Tables Vol C Tables 4.2.6.8 and 6.1.1.4'
Ca Ca 0.3641 1.2855 'International Tables Vol C Tables 4.2.6.8 and 6.1.1.4'
N N 0.0311 0.0180 'International Tables Vol C Tables 4.2.6.8 and 6.1.1.4'
O O 0.0492 0.0322 'International Tables Vol C Tables 4.2.6.8 and 6.1.1.4'

loop_
_geom_angle_atom_site_label_1
_geom_angle_atom_site_label_2
_geom_angle_atom_site_label_3
_geom_angle
_geom_angle_site_symmetry_1
_geom_angle_site_symmetry_3
Ca1 Ca1 Ca1 60.343(10) 2_665 3_566
Ca1 Ca1 Ca1 59.31(2) 4_656 3_566
Ca1 Ca1 Ca1 60.343(10) 2_665 4_656
Ca1 Ca1 H1 86.4(16) 4_656 .
Ca1 Ca1 H1 30.5(18) 2_665 .
Ca1 Ca1 H1 86.4(16) 3_566 .
Ca1 Ca1 H2 25.5(14) 3_566 .
Ca1 Ca1 H2 83.0(14) 4_656 .
Ca1 Ca1 H2 78.8(15) 2_665 .
H1 Ca1 H2 97.4(18) . .
N1 Ca1 Ca1 115.91(7) . 3_566
N1 Ca1 Ca1 114.23(8) . 2_665
N1 Ca1 Ca1 173.78(7) . 4_656
N1 Ca1 H1 89.4(15) . .
N1 Ca1 H2 93.0(14) . .
N1 Ca1 C1 27.56(13) . .
N1 Ca1 C3 81.81(13) . .
N1 Ca1 C5 49.01(11) . .
N2 Ca1 Ca1 114.73(8) . 4_656
N2 Ca1 Ca1 110.64(8) . 3_566
N2 Ca1 Ca1 170.86(8) . 2_665
N2 Ca1 H1 157.5(18) . .
N2 Ca1 H2 93.1(15) . .
N2 Ca1 N1 70.17(11) . .
N2 Ca1 N3 70.49(11) . .
N2 Ca1 C1 48.36(12) . .
N2 Ca1 C3 27.09(12) . .
N2 Ca1 C5 79.54(13) . .
N3 Ca1 Ca1 118.27(8) . 2_665
N3 Ca1 Ca1 114.28(7) . 4_656
N3 Ca1 Ca1 173.53(7) . 3_566
N3 Ca1 H1 94.3(15) . .
N3 Ca1 H2 159.7(14) . .
N3 Ca1 N1 70.55(10) . .
N3 Ca1 C1 81.14(12) . .
N3 Ca1 C3 49.94(13) . .
N3 Ca1 C5 26.31(11) . .
C1 Ca1 Ca1 153.89(11) . 4_656
C1 Ca1 Ca1 132.66(9) . 2_665
C1 Ca1 Ca1 104.45(10) . 3_566
C1 Ca1 H1 114.5(13) . .
C1 Ca1 H2 78.9(14) . .
C1 Ca1 C5 68.09(14) . .
C3 Ca1 Ca1 157.42(10) . 2_665
C3 Ca1 Ca1 104.28(11) . 4_656
C3 Ca1 Ca1 128.72(11) . 3_566
C3 Ca1 H1 144.1(14) . .
C3 Ca1 H2 117.6(15) . .
C3 Ca1 C1 68.59(13) . .
C3 Ca1 C5 68.10(15) . .
C5 Ca1 Ca1 159.21(10) . 3_566
C5 Ca1 Ca1 134.24(8) . 4_656
C5 Ca1 Ca1 109.47(11) . 2_665
C5 Ca1 H1 79.9(18) . .
C5 Ca1 H2 141.7(14) . .
C1 N1 Ca1 101.7(3) . .
C6 N1 Ca1 112.4(3) . .
C6 N1 C1 112.1(4) . .
C6 N1 C7 114.5(4) . .
C7 N1 Ca1 107.0(2) . .
C7 N1 C1 108.3(3) . .
C2 N2 Ca1 114.1(3) . .
C2 N2 C3 114.7(4) . .
C2 N2 C8 111.0(4) . .
C3 N2 Ca1 102.5(2) . .
C8 N2 Ca1 107.3(2) . .
C8 N2 C3 106.6(4) . .
C4 N3 Ca1 110.9(2) . .
C5 N3 Ca1 104.1(2) . .
C5 N3 C4 112.9(4) . .
C9 N3 Ca1 107.6(2) . .
C9 N3 C4 111.6(4) . .
C9 N3 C5 109.4(4) . .
Ca1 C1 H1A 159.3 . .
Ca1 C1 H1B 83.4 . .
N1 C1 Ca1 50.76(18) . .
N1 C1 H1A 108.6 . .
N1 C1 H1B 108.6 . .
H1A C1 H1B 107.5 . .
C2 C1 Ca1 83.4(3) . .
C2 C1 N1 114.9(4) . .
C2 C1 H1A 108.6 . .
C2 C1 H1B 108.6 . .
N2 C2 C1 112.9(4) . .
N2 C2 H2A 109.0 . .
N2 C2 H2B 109.0 . .
C1 C2 H2A 109.0 . .
C1 C2 H2B 109.0 . .
H2A C2 H2B 107.8 . .
Ca1 C3 H3A 159.2 . .
Ca1 C3 H3B 82.9 . .
N2 C3 Ca1 50.37(18) . .
N2 C3 H3A 108.8 . .
N2 C3 H3B 108.8 . .
H3A C3 H3B 107.7 . .
C4 C3 Ca1 83.4(3) . .
C4 C3 N2 113.6(4) . .
C4 C3 H3A 108.8 . .
C4 C3 H3B 108.8 . .
N3 C4 H4A 108.5 . .
N3 C4 H4B 108.5 . .
C3 C4 N3 115.0(4) . .
C3 C4 H4A 108.5 . .
C3 C4 H4B 108.5 . .
H4A C4 H4B 107.5 . .
Ca1 C5 H5A 86.5 . .
Ca1 C5 H5B 157.5 . .
N3 C5 Ca1 49.64(18) . .
N3 C5 H5A 108.2 . .
N3 C5 H5B 108.2 . .
N3 C5 C6 116.3(4) . .
H5A C5 H5B 107.4 . .
C6 C5 Ca1 83.1(2) . .
C6 C5 H5A 108.2 . .
C6 C5 H5B 108.2 . .
N1 C6 C5 114.4(4) . .
N1 C6 H6A 108.7 . .
N1 C6 H6B 108.7 . .
C5 C6 H6A 108.7 . .
C5 C6 H6B 108.7 . .
H6A C6 H6B 107.6 . .
N1 C7 H7A 109.5 . .
N1 C7 H7B 109.5 . .
N1 C7 H7C 109.5 . .
H7A C7 H7B 109.5 . .
H7A C7 H7C 109.5 . .
H7B C7 H7C 109.5 . .
N2 C8 H8A 109.5 . .
N2 C8 H8B 109.5 . .
N2 C8 H8C 109.5 . .
H8A C8 H8B 109.5 . .
H8A C8 H8C 109.5 . .
H8B C8 H8C 109.5 . .
N3 C9 H9A 109.5 . .
N3 C9 H9B 109.5 . .
N3 C9 H9C 109.5 . .
H9A C9 H9B 109.5 . .
H9A C9 H9C 109.5 . .
H9B C9 H9C 109.5 . .
C10 B1 C10 109.7(4) . 2_565
C18 B1 C10 113.22(19) . .
C18 B1 C10 104.30(17) 2_565 .
C18 B1 C10 113.21(19) 2_565 2_565
C18 B1 C10 104.30(17) . 2_565
C18 B1 C18 112.4(4) 2_565 .
C11 C10 B1 120.4(3) . .
C11 C10 C15 115.1(3) . .
C15 C10 B1 124.4(3) . .
C10 C11 H11 117.9 . .
C10 C11 C12 124.1(4) . .
C12 C11 H11 117.9 . .
C11 C12 C16 121.5(4) . .
C13 C12 C11 117.8(4) . .
C13 C12 C16 120.7(4) . .
C12 C13 H13 119.3 . .
C12 C13 C14 121.4(4) . .
C14 C13 H13 119.3 . .
C13 C14 C15 119.2(4) . .
C13 C14 C17 121.0(4) . .
C15 C14 C17 119.8(4) . .
C10 C15 C14 122.4(4) . .
C10 C15 H15 118.8 . .
C14 C15 H15 118.8 . .
C12 C16 H16A 109.5 . .
C12 C16 H16B 109.5 . .
C12 C16 H16C 109.5 . .
H16A C16 H16B 109.5 . .
H16A C16 H16C 109.5 . .
H16B C16 H16C 109.5 . .
C14 C17 H17A 109.5 . .
C14 C17 H17B 109.5 . .
C14 C17 H17C 109.5 . .
H17A C17 H17B 109.5 . .
H17A C17 H17C 109.5 . .
H17B C17 H17C 109.5 . .
C19 C18 B1 122.9(3) . .
C19 C18 C23 115.2(3) . .
C23 C18 B1 121.7(3) . .
C18 C19 H19 118.1 . .
C20 C19 C18 123.7(3) . .
C20 C19 H19 118.1 . .
C19 C20 C24 121.0(3) . .
C21 C20 C19 118.2(3) . .
C21 C20 C24 120.8(3) . .
C20 C21 H21 119.5 . .
C22 C21 C20 120.9(3) . .
C22 C21 H21 119.5 . .
C21 C22 C23 119.3(3) . .
C21 C22 C25 120.3(3) . .
C23 C22 C25 120.4(4) . .
C18 C23 H23 118.7 . .
C22 C23 C18 122.6(3) . .
C22 C23 H23 118.7 . .
C20 C24 H24A 109.5 . .
C20 C24 H24B 109.5 . .
C20 C24 H24C 109.5 . .
H24A C24 H24B 109.5 . .
H24A C24 H24C 109.5 . .
H24B C24 H24C 109.5 . .
C22 C25 H25A 109.5 . .
C22 C25 H25B 109.5 . .
C22 C25 H25C 109.5 . .
H25A C25 H25B 109.5 . .
H25A C25 H25C 109.5 . .
H25B C25 H25C 109.5 . .
C26A O1A C29A 108.0(19) . .
O1A C26A H26A 109.7 . .
O1A C26A H26B 109.7 . .
O1A C26A C27A 109.9(16) . .
H26A C26A H26B 108.2 . .
C27A C26A H26A 109.7 . .
C27A C26A H26B 109.7 . .
C26A C27A H27A 111.8 . .
C26A C27A H27B 111.8 . .
H27A C27A H27B 109.5 . .
C28A C27A C26A 99.8(15) . .
C28A C27A H27A 111.8 . .
C28A C27A H27B 111.8 . .
C27A C28A H28A 109.1 . .
C27A C28A H28B 109.1 . .
C27A C28A C29A 112.6(18) . .
H28A C28A H28B 107.8 . .
C29A C28A H28A 109.1 . .
C29A C28A H28B 109.1 . .
O1A C29A C28A 101.7(18) . .
O1A C29A H29A 111.4 . .
O1A C29A H29B 111.4 . .
C28A C29A H29A 111.4 . .
C28A C29A H29B 111.4 . .
H29A C29A H29B 109.3 . .
C26B O1B C29B 109(2) . .
O1B C26B H26C 112.6 . .
O1B C26B H26D 112.6 . .
O1B C26B C27B 96(2) . .
H26C C26B H26D 110.1 . .
C27B C26B H26C 112.6 . .
C27B C26B H26D 112.6 . .
C26B C27B H27C 113.5 . .
C26B C27B H27D 113.5 . .
C26B C27B C28B 90.8(18) . .
H27C C27B H27D 110.8 . .
C28B C27B H27C 113.5 . .
C28B C27B H27D 113.5 . .
C27B C28B H28C 113.5 . .
C27B C28B H28D 113.5 . .
C27B C28B C29B 91(2) . .
H28C C28B H28D 110.8 . .
C29B C28B H28C 113.5 . .
C29B C28B H28D 113.5 . .
O1B C29B C28B 100(2) . .
O1B C29B H29C 111.8 . .
O1B C29B H29D 111.8 . .
C28B C29B H29C 111.8 . .
C28B C29B H29D 111.8 . .
H29C C29B H29D 109.5 . .

loop_
_geom_bond_atom_site_label_1
_geom_bond_atom_site_label_2
_geom_bond_distance
_geom_bond_site_symmetry_2
Ca1 Ca1 3.9799(11) 4_656
Ca1 Ca1 3.9799(11) 3_566
Ca1 Ca1 3.9386(13) 2_665
Ca1 H1 2.29(4) .
Ca1 H2 2.14(6) .
Ca1 N1 2.541(3) .
Ca1 N2 2.524(3) .
Ca1 N3 2.529(3) .
Ca1 C1 3.213(5) .
Ca1 C3 3.199(4) .
Ca1 C5 3.219(4) .
N1 C1 1.518(6) .
N1 C6 1.456(5) .
N1 C7 1.465(5) .
N2 C2 1.442(5) .
N2 C3 1.492(6) .
N2 C8 1.471(5) .
N3 C4 1.489(6) .
N3 C5 1.471(5) .
N3 C9 1.464(5) .
C1 H1A 0.9900 .
C1 H1B 0.9900 .
C1 C2 1.476(7) .
C2 H2A 0.9900 .
C2 H2B 0.9900 .
C3 H3A 0.9900 .
C3 H3B 0.9900 .
C3 C4 1.467(7) .
C4 H4A 0.9900 .
C4 H4B 0.9900 .
C5 H5A 0.9900 .
C5 H5B 0.9900 .
C5 C6 1.479(7) .
C6 H6A 0.9900 .
C6 H6B 0.9900 .
C7 H7A 0.9800 .
C7 H7B 0.9800 .
C7 H7C 0.9800 .
C8 H8A 0.9800 .
C8 H8B 0.9800 .
C8 H8C 0.9800 .
C9 H9A 0.9800 .
C9 H9B 0.9800 .
C9 H9C 0.9800 .
B1 C10 1.649(5) 2_565
B1 C10 1.649(5) .
B1 C18 1.648(5) .
B1 C18 1.648(5) 2_565
C10 C11 1.400(6) .
C10 C15 1.404(5) .
C11 H11 0.9500 .
C11 C12 1.408(5) .
C12 C13 1.379(6) .
C12 C16 1.515(6) .
C13 H13 0.9500 .
C13 C14 1.381(7) .
C14 C15 1.410(6) .
C14 C17 1.512(6) .
C15 H15 0.9500 .
C16 H16A 0.9800 .
C16 H16B 0.9800 .
C16 H16C 0.9800 .
C17 H17A 0.9800 .
C17 H17B 0.9800 .
C17 H17C 0.9800 .
C18 C19 1.406(5) .
C18 C23 1.408(5) .
C19 H19 0.9500 .
C19 C20 1.397(5) .
C20 C21 1.391(5) .
C20 C24 1.500(5) .
C21 H21 0.9500 .
C21 C22 1.384(5) .
C22 C23 1.400(5) .
C22 C25 1.519(5) .
C23 H23 0.9500 .
C24 H24A 0.9800 .
C24 H24B 0.9800 .
C24 H24C 0.9800 .
C25 H25A 0.9800 .
C25 H25B 0.9800 .
C25 H25C 0.9800 .
O1A C26A 1.361(19) .
O1A C29A 1.39(2) .
C26A H26A 0.9900 .
C26A H26B 0.9900 .
C26A C27A 1.542(18) .
C27A H27A 0.9900 .
C27A H27B 0.9900 .
C27A C28A 1.37(2) .
C28A H28A 0.9900 .
C28A H28B 0.9900 .
C28A C29A 1.54(2) .
C29A H29A 0.9900 .
C29A H29B 0.9900 .
O1B C26B 1.43(3) .
O1B C29B 1.44(2) .
C26B H26C 0.9900 .
C26B H26D 0.9900 .
C26B C27B 1.53(3) .
C27B H27C 0.9900 .
C27B H27D 0.9900 .
C27B C28B 1.54(2) .
C28B H28C 0.9900 .
C28B H28D 0.9900 .
C28B C29B 1.57(3) .
C29B H29C 0.9900 .
C29B H29D 0.9900 .
